data_7110165
loop_
_publ_author_name
'Pengfei Ai'
'Andreas A. Danopoulos'
'Pierre Braunstein'
'Kirill Yu. Monakhovc'

_publ_section_title
;
 A novel, rigid diphosphine with an active NHC spacer; di- and trinuclear
 complexes of d10 coinage metals
;
_journal_name_full Chem.Commun.
_journal_page_first 103
_journal_paper_doi 10.1039/c3cc47370h
_journal_volume 50
_journal_year 2013
_chemical_formula_moiety 'C39 H76 Cu3 F3 N4 O3 P4 S, 2(C F3 O3 S), 2(C H2 Cl2)'
_chemical_formula_sum 'C43 H80 Cl4 Cu3 F9 N4 O9 P4 S3'
_chemical_formula_weight 1520.59
_chemical_name_systematic
;
 ?
;
_space_group_IT_number 62
_symmetry_cell_setting orthorhombic
_symmetry_space_group_name_Hall '-P 2ac 2n'
_symmetry_space_group_name_H-M 'P n m a'
_atom_sites_solution_hydrogens geom
_atom_sites_solution_primary direct
_atom_sites_solution_secondary difmap
_audit_creation_method SHELXL-97
_cell_angle_alpha 90.00
_cell_angle_beta 90.00
_cell_angle_gamma 90.00
_cell_formula_units_Z 4
_cell_length_a 16.4659(12)
_cell_length_b 15.6201(13)
_cell_length_c 24.952(2)
_cell_measurement_reflns_used 2157
_cell_measurement_temperature 173(2)
_cell_measurement_theta_max 27.15
_cell_measurement_theta_min 2.43
_cell_volume 6417.6(9)
_computing_cell_refinement 'Bruker SAINT'
_computing_data_collection 'Bruker APEX2'
_computing_data_reduction 'Bruker SAINT'
_computing_molecular_graphics 'Bruker SHELXTL'
_computing_publication_material 'Bruker SHELXTL'
_computing_structure_refinement 'SHELXL-97 (Sheldrick, 2008)'
_computing_structure_solution 'SHELXS-97 (Sheldrick, 2008)'
_diffrn_ambient_temperature 173(2)
_diffrn_measured_fraction_theta_full 0.998
_diffrn_measured_fraction_theta_max 0.998
_diffrn_measurement_device_type 'Bruker APEX-II CCD'
_diffrn_measurement_method '\f and \w scans'
_diffrn_radiation_monochromator triumph
_diffrn_radiation_source 'sealed tube'
_diffrn_radiation_type MoK\a
_diffrn_radiation_wavelength 0.71073
_diffrn_reflns_av_R_equivalents 0.1020
_diffrn_reflns_av_sigmaI/netI 0.1066
_diffrn_reflns_limit_h_max 11
_diffrn_reflns_limit_h_min -21
_diffrn_reflns_limit_k_max 20
_diffrn_reflns_limit_k_min -17
_diffrn_reflns_limit_l_max 32
_diffrn_reflns_limit_l_min -26
_diffrn_reflns_number 25849
_diffrn_reflns_theta_full 28.02
_diffrn_reflns_theta_max 28.02
_diffrn_reflns_theta_min 1.97
_exptl_absorpt_coefficient_mu 1.425
_exptl_absorpt_correction_T_max 0.9194
_exptl_absorpt_correction_T_min 0.5994
_exptl_absorpt_correction_type multi-scan
_exptl_absorpt_process_details sadabs
_exptl_crystal_colour colourless
_exptl_crystal_density_diffrn 1.574
_exptl_crystal_density_method 'not measured'
_exptl_crystal_description needle
_exptl_crystal_F_000 3128
_exptl_crystal_size_max 0.40
_exptl_crystal_size_mid 0.12
_exptl_crystal_size_min 0.06
_refine_diff_density_max 0.808
_refine_diff_density_min -1.201
_refine_diff_density_rms 0.120
_refine_ls_extinction_method none
_refine_ls_goodness_of_fit_ref 1.022
_refine_ls_hydrogen_treatment constr
_refine_ls_matrix_type full
_refine_ls_number_parameters 388
_refine_ls_number_reflns 8034
_refine_ls_number_restraints 0
_refine_ls_restrained_S_all 1.022
_refine_ls_R_factor_all 0.1819
_refine_ls_R_factor_gt 0.0741
_refine_ls_shift/su_max 0.000
_refine_ls_shift/su_mean 0.000
_refine_ls_structure_factor_coef Fsqd
_refine_ls_weighting_details 'calc w=1/[\s^2^(Fo^2^)+(0.0838P)^2^+17.5811P] where P=(Fo^2^+2Fc^2^)/3'
_refine_ls_weighting_scheme calc
_refine_ls_wR_factor_gt 0.1619
_refine_ls_wR_factor_ref 0.2160
_reflns_number_gt 3806
_reflns_number_total 8034
_reflns_threshold_expression I>2\s(I)
_cod_data_source_file c3cc47370h.txt
_cod_data_source_block pbad130528
_cod_original_cell_volume 6417.7(9)
_cod_database_code 7110165

loop_
_symmetry_equiv_pos_as_xyz
'x, y, z'
'x+1/2, -y+1/2, -z+1/2'
'-x, y+1/2, -z'
'-x+1/2, -y, z+1/2'
'-x, -y, -z'
'-x-1/2, y-1/2, z-1/2'
'x, -y-1/2, z'
'x-1/2, y, -z-1/2'

loop_
_atom_site_label
_atom_site_type_symbol
_atom_site_fract_x
_atom_site_fract_y
_atom_site_fract_z
_atom_site_U_iso_or_equiv
_atom_site_adp_type
_atom_site_occupancy
_atom_site_symmetry_multiplicity
_atom_site_calc_flag
_atom_site_refinement_flags
_atom_site_disorder_assembly
_atom_site_disorder_group
C1 C 0.2852(5) 0.2500 0.1620(3) 0.0192(17) Uani 1 2 d S . .
C2 C 0.2978(4) 0.2927(4) 0.2477(2) 0.0359(17) Uani 1 1 d . . .
H2 H 0.3018 0.3286 0.2783 0.043 Uiso 1 1 calc R . .
C3 C 0.1707(4) 0.4481(5) 0.1979(3) 0.0386(17) Uani 1 1 d . . .
C4 C 0.1403(5) 0.5291(6) 0.1706(4) 0.062(2) Uani 1 1 d . . .
H4A H 0.0831 0.5384 0.1799 0.094 Uiso 1 1 calc R . .
H4B H 0.1455 0.5230 0.1317 0.094 Uiso 1 1 calc R . .
H4C H 0.1726 0.5781 0.1827 0.094 Uiso 1 1 calc R . .
C5 C 0.1637(5) 0.4604(7) 0.2585(3) 0.068(3) Uani 1 1 d . . .
H5A H 0.1902 0.5140 0.2688 0.102 Uiso 1 1 calc R . .
H5B H 0.1900 0.4124 0.2769 0.102 Uiso 1 1 calc R . .
H5C H 0.1062 0.4626 0.2686 0.102 Uiso 1 1 calc R . .
C6 C 0.1173(5) 0.3725(6) 0.1821(4) 0.071(3) Uani 1 1 d . . .
H6A H 0.1344 0.3214 0.2019 0.107 Uiso 1 1 calc R . .
H6B H 0.1226 0.3621 0.1435 0.107 Uiso 1 1 calc R . .
H6C H 0.0605 0.3855 0.1906 0.107 Uiso 1 1 calc R . .
C7 C 0.3552(4) 0.4924(5) 0.2029(3) 0.0311(16) Uani 1 1 d . . .
C8 C 0.3298(9) 0.5859(11) 0.1917(6) 0.0474(19) Uani 0.60 1 d P A 1
H8A H 0.3770 0.6235 0.1959 0.071 Uiso 0.60 1 calc PR A 1
H8B H 0.2874 0.6030 0.2171 0.071 Uiso 0.60 1 calc PR A 1
H8C H 0.3090 0.5906 0.1550 0.071 Uiso 0.60 1 calc PR A 1
C9 C 0.3783(8) 0.4812(10) 0.2607(5) 0.0474(19) Uani 0.60 1 d P A 1
H9A H 0.4057 0.4260 0.2654 0.071 Uiso 0.60 1 calc PR A 1
H9B H 0.3293 0.4826 0.2830 0.071 Uiso 0.60 1 calc PR A 1
H9C H 0.4149 0.5275 0.2715 0.071 Uiso 0.60 1 calc PR A 1
C10 C 0.4353(9) 0.4738(10) 0.1696(5) 0.0474(19) Uani 0.60 1 d P A 1
H10A H 0.4785 0.5125 0.1814 0.071 Uiso 0.60 1 calc PR A 1
H10B H 0.4246 0.4830 0.1314 0.071 Uiso 0.60 1 calc PR A 1
H10C H 0.4522 0.4143 0.1753 0.071 Uiso 0.60 1 calc PR A 1
C8B C 0.3484(13) 0.5799(17) 0.1748(9) 0.0474(19) Uani 0.40 1 d P A 2
H8B1 H 0.3882 0.6195 0.1903 0.071 Uiso 0.40 1 calc PR A 2
H8B2 H 0.2936 0.6030 0.1799 0.071 Uiso 0.40 1 calc PR A 2
H8B3 H 0.3592 0.5730 0.1365 0.071 Uiso 0.40 1 calc PR A 2
C9B C 0.3460(12) 0.5085(15) 0.2649(9) 0.0474(19) Uani 0.40 1 d P A 2
H9B1 H 0.3400 0.4536 0.2835 0.071 Uiso 0.40 1 calc PR A 2
H9B2 H 0.2979 0.5439 0.2715 0.071 Uiso 0.40 1 calc PR A 2
H9B3 H 0.3944 0.5381 0.2784 0.071 Uiso 0.40 1 calc PR A 2
C10B C 0.4343(14) 0.4524(15) 0.1931(8) 0.0474(19) Uani 0.40 1 d P A 2
H10D H 0.4776 0.4932 0.2017 0.071 Uiso 0.40 1 calc PR A 2
H10E H 0.4384 0.4358 0.1553 0.071 Uiso 0.40 1 calc PR A 2
H10F H 0.4399 0.4015 0.2158 0.071 Uiso 0.40 1 calc PR A 2
C11 C 0.2635(5) 0.2500 0.0068(3) 0.0209(18) Uani 1 2 d S . .
C12 C 0.2494(4) 0.2930(5) -0.0795(2) 0.0356(16) Uani 1 1 d . . .
H12 H 0.2443 0.3290 -0.1100 0.043 Uiso 1 1 calc R . .
C13 C 0.3450(4) 0.4745(5) -0.0433(3) 0.045(2) Uani 1 1 d . . .
C14 C 0.3664(5) 0.5570(6) -0.0141(3) 0.0681(17) Uani 1 1 d . . .
H14A H 0.3773 0.5444 0.0237 0.102 Uiso 1 1 calc R . .
H14B H 0.3208 0.5972 -0.0167 0.102 Uiso 1 1 calc R . .
H14C H 0.4147 0.5825 -0.0305 0.102 Uiso 1 1 calc R . .
C15 C 0.3280(5) 0.4966(7) -0.1017(3) 0.0681(17) Uani 1 1 d . . .
H15A H 0.3778 0.5182 -0.1185 0.102 Uiso 1 1 calc R . .
H15B H 0.2857 0.5406 -0.1036 0.102 Uiso 1 1 calc R . .
H15C H 0.3097 0.4452 -0.1207 0.102 Uiso 1 1 calc R . .
C16 C 0.4166(5) 0.4155(6) -0.0405(3) 0.0681(17) Uani 1 1 d . . .
H16A H 0.4642 0.4437 -0.0561 0.102 Uiso 1 1 calc R . .
H16B H 0.4047 0.3630 -0.0606 0.102 Uiso 1 1 calc R . .
H16C H 0.4277 0.4010 -0.0030 0.102 Uiso 1 1 calc R . .
C17 C 0.1593(4) 0.4655(5) -0.0163(3) 0.0348(16) Uani 1 1 d . . .
C18 C 0.1570(6) 0.5580(5) 0.0066(3) 0.062(3) Uani 1 1 d . . .
H18A H 0.1919 0.5952 -0.0151 0.093 Uiso 1 1 calc R . .
H18B H 0.1765 0.5576 0.0437 0.093 Uiso 1 1 calc R . .
H18C H 0.1011 0.5795 0.0056 0.093 Uiso 1 1 calc R . .
C19 C 0.1298(5) 0.4673(6) -0.0745(3) 0.052(2) Uani 1 1 d . . .
H19A H 0.1321 0.4094 -0.0895 0.077 Uiso 1 1 calc R . .
H19B H 0.1647 0.5055 -0.0956 0.077 Uiso 1 1 calc R . .
H19C H 0.0737 0.4882 -0.0757 0.077 Uiso 1 1 calc R . .
C20 C 0.1028(4) 0.4081(6) 0.0163(3) 0.051(2) Uani 1 1 d . . .
H20A H 0.0469 0.4291 0.0132 0.077 Uiso 1 1 calc R . .
H20B H 0.1194 0.4090 0.0540 0.077 Uiso 1 1 calc R . .
H20C H 0.1059 0.3494 0.0026 0.077 Uiso 1 1 calc R . .
C21 C 0.5354(6) 0.2500 0.1383(4) 0.042(3) Uani 1 2 d S . .
C22 C 0.9262(7) 0.2500 0.1049(4) 0.045(3) Uani 1 2 d S . .
C23 C 0.0826(8) 0.7500 0.2976(5) 0.076(5) Uani 1 2 d S . .
C24 C 0.4816(11) 0.2500 0.6419(7) 0.122(7) Uani 1 2 d S . .
H24A H 0.4523 0.1990 0.6554 0.146 Uiso 0.50 1 calc PR . .
H24B H 0.4523 0.3010 0.6554 0.146 Uiso 0.50 1 calc PR . .
C25 C 0.1683(9) 0.2500 0.5561(7) 0.122(8) Uani 1 2 d S . .
H25A H 0.1684 0.3011 0.5326 0.147 Uiso 0.50 1 calc PR . .
H25B H 0.1684 0.1989 0.5326 0.147 Uiso 0.50 1 calc PR . .
N1 N 0.2907(3) 0.3196(3) 0.19482(18) 0.0274(12) Uani 1 1 d . . .
N2 N 0.2583(3) 0.3197(3) -0.02627(19) 0.0266(12) Uani 1 1 d . . .
O1 O 0.4239(3) 0.3275(3) 0.08405(18) 0.0429(12) Uani 1 1 d . . .
O2 O 0.5288(5) 0.2500 0.0352(3) 0.055(2) Uani 1 2 d S . .
O3 O 0.7955(5) 0.2500 0.0473(3) 0.051(2) Uani 1 2 d S . .
O4 O 0.7956(3) 0.1725(3) 0.13087(17) 0.0397(12) Uani 1 1 d . . .
O5 O 0.2179(3) 0.6732(3) 0.29785(19) 0.0502(14) Uani 1 1 d . . .
O6 O 0.1787(5) 0.7500 0.2177(3) 0.052(2) Uani 1 2 d S . .
F1 F 0.5822(3) 0.1817(3) 0.13983(19) 0.0585(13) Uani 1 1 d . . .
F2 F 0.4897(4) 0.2500 0.1824(2) 0.0479(16) Uani 1 2 d S . .
F3 F 0.9524(4) 0.2500 0.1550(3) 0.0632(19) Uani 1 2 d S . .
F4 F 0.9559(3) 0.1815(4) 0.0811(2) 0.0831(17) Uani 1 1 d . . .
F5 F 0.0422(3) 0.8175(5) 0.2799(3) 0.112(2) Uani 1 1 d . . .
F6 F 0.0769(5) 0.7500 0.3506(3) 0.133(5) Uani 1 2 d S . .
P2 P 0.26342(11) 0.42383(12) -0.00348(6) 0.0293(4) Uani 1 1 d . . .
P1 P 0.27492(10) 0.42383(11) 0.17240(6) 0.0267(4) Uani 1 1 d . A .
S1 S 0.47144(14) 0.2500 0.07819(9) 0.0357(6) Uani 1 2 d S . .
S2 S 0.81524(16) 0.2500 0.10302(9) 0.0312(6) Uani 1 2 d S . .
S3 S 0.18613(16) 0.7500 0.27519(9) 0.0361(6) Uani 1 2 d S . .
Cu1 Cu 0.27735(6) 0.2500 0.08413(4) 0.0234(3) Uani 1 2 d S . .
Cu2 Cu 0.28852(6) 0.41450(6) 0.08400(3) 0.0444(3) Uani 1 1 d . A .
Cl1 Cl 0.4744(3) 0.2500 0.5753(2) 0.136(2) Uani 1 2 d S . .
Cl2 Cl 0.5755(3) 0.2500 0.6694(2) 0.140(2) Uani 1 2 d S . .
Cl3 Cl 0.2570(3) 0.2500 0.59283(19) 0.1163(18) Uani 1 2 d S . .
Cl4 Cl 0.0823(3) 0.2500 0.59122(18) 0.156(3) Uani 1 2 d S . .

loop_
_atom_site_aniso_label
_atom_site_aniso_U_11
_atom_site_aniso_U_22
_atom_site_aniso_U_33
_atom_site_aniso_U_23
_atom_site_aniso_U_13
_atom_site_aniso_U_12
C1 0.018(4) 0.026(5) 0.013(4) 0.000 -0.002(3) 0.000
C2 0.052(4) 0.044(4) 0.011(3) -0.007(3) -0.004(3) -0.002(3)
C3 0.028(4) 0.043(5) 0.044(4) -0.008(3) 0.007(3) -0.002(3)
C4 0.042(5) 0.052(6) 0.092(7) 0.005(5) 0.011(5) 0.014(4)
C5 0.056(6) 0.095(8) 0.053(5) -0.011(5) 0.020(4) 0.013(5)
C6 0.033(5) 0.062(6) 0.119(8) -0.031(6) 0.014(5) -0.009(4)
C7 0.024(4) 0.043(4) 0.026(3) -0.013(3) -0.005(3) -0.003(3)
C8 0.034(4) 0.056(5) 0.053(5) -0.023(4) 0.001(4) -0.004(3)
C9 0.034(4) 0.056(5) 0.053(5) -0.023(4) 0.001(4) -0.004(3)
C10 0.034(4) 0.056(5) 0.053(5) -0.023(4) 0.001(4) -0.004(3)
C8B 0.034(4) 0.056(5) 0.053(5) -0.023(4) 0.001(4) -0.004(3)
C9B 0.034(4) 0.056(5) 0.053(5) -0.023(4) 0.001(4) -0.004(3)
C10B 0.034(4) 0.056(5) 0.053(5) -0.023(4) 0.001(4) -0.004(3)
C11 0.020(4) 0.028(5) 0.015(4) 0.000 -0.003(3) 0.000
C12 0.043(4) 0.050(4) 0.015(3) 0.006(3) -0.006(3) -0.003(3)
C13 0.029(4) 0.061(5) 0.044(4) 0.020(4) -0.015(3) -0.022(4)
C14 0.056(3) 0.090(4) 0.058(3) 0.037(3) -0.011(3) -0.034(3)
C15 0.056(3) 0.090(4) 0.058(3) 0.037(3) -0.011(3) -0.034(3)
C16 0.056(3) 0.090(4) 0.058(3) 0.037(3) -0.011(3) -0.034(3)
C17 0.041(4) 0.036(4) 0.028(3) 0.004(3) -0.007(3) -0.003(3)
C18 0.081(6) 0.049(6) 0.056(5) -0.005(4) -0.023(5) 0.019(5)
C19 0.047(5) 0.073(6) 0.035(4) 0.011(4) -0.012(4) 0.002(4)
C20 0.035(4) 0.065(6) 0.054(5) 0.025(4) 0.004(4) -0.002(4)
C21 0.031(6) 0.052(7) 0.043(6) 0.000 -0.014(5) 0.000
C22 0.038(6) 0.055(8) 0.044(6) 0.000 0.008(5) 0.000
C23 0.045(8) 0.140(16) 0.043(7) 0.000 -0.012(6) 0.000
C24 0.096(14) 0.17(2) 0.100(14) 0.000 0.050(11) 0.000
C25 0.060(11) 0.21(2) 0.095(13) 0.000 -0.004(10) 0.000
N1 0.031(3) 0.036(3) 0.015(2) -0.004(2) -0.003(2) -0.001(2)
N2 0.028(3) 0.036(3) 0.016(2) 0.001(2) -0.001(2) -0.003(2)
O1 0.032(3) 0.066(4) 0.031(2) 0.004(3) -0.003(2) 0.014(2)
O2 0.054(5) 0.072(6) 0.039(4) 0.000 0.013(4) 0.000
O3 0.075(6) 0.050(5) 0.028(4) 0.000 -0.006(4) 0.000
O4 0.057(3) 0.037(3) 0.025(2) 0.006(2) -0.001(2) -0.008(2)
O5 0.077(4) 0.041(3) 0.033(3) 0.000(2) -0.005(3) 0.010(3)
O6 0.071(5) 0.063(6) 0.021(3) 0.000 -0.003(4) 0.000
F1 0.043(3) 0.058(3) 0.075(3) -0.002(3) -0.021(2) 0.014(2)
F2 0.054(4) 0.063(4) 0.027(3) 0.000 -0.006(3) 0.000
F3 0.041(4) 0.075(5) 0.074(5) 0.000 -0.018(3) 0.000
F4 0.063(3) 0.089(4) 0.098(4) -0.031(3) 0.017(3) 0.022(3)
F5 0.065(4) 0.176(7) 0.094(5) -0.028(5) -0.012(3) 0.053(4)
F6 0.057(5) 0.307(16) 0.034(4) 0.000 0.014(4) 0.000
P2 0.0356(10) 0.0336(10) 0.0187(8) 0.0043(7) -0.0045(7) -0.0114(8)
P1 0.0285(9) 0.0298(9) 0.0217(8) -0.0055(7) -0.0017(7) -0.0003(8)
S1 0.0279(12) 0.0576(17) 0.0214(11) 0.000 0.0006(10) 0.000
S2 0.0413(14) 0.0337(14) 0.0186(10) 0.000 -0.0019(10) 0.000
S3 0.0474(15) 0.0423(16) 0.0186(11) 0.000 -0.0029(11) 0.000
Cu1 0.0284(6) 0.0315(6) 0.0105(4) 0.000 -0.0029(4) 0.000
Cu2 0.0777(7) 0.0370(5) 0.0186(4) 0.0029(4) -0.0111(4) -0.0238(5)
Cl1 0.107(4) 0.192(6) 0.109(4) 0.000 0.022(3) 0.000
Cl2 0.086(3) 0.237(7) 0.098(3) 0.000 0.036(3) 0.000
Cl3 0.084(3) 0.164(5) 0.102(4) 0.000 -0.005(3) 0.000
Cl4 0.078(3) 0.317(10) 0.074(3) 0.000 -0.004(3) 0.000

loop_
_atom_type_symbol
_atom_type_description
_atom_type_scat_dispersion_real
_atom_type_scat_dispersion_imag
_atom_type_scat_source
C C 0.0033 0.0016 'International Tables Vol C Tables 4.2.6.8 and 6.1.1.4'
H H 0.0000 0.0000 'International Tables Vol C Tables 4.2.6.8 and 6.1.1.4'
N N 0.0061 0.0033 'International Tables Vol C Tables 4.2.6.8 and 6.1.1.4'
O O 0.0106 0.0060 'International Tables Vol C Tables 4.2.6.8 and 6.1.1.4'
F F 0.0171 0.0103 'International Tables Vol C Tables 4.2.6.8 and 6.1.1.4'
P P 0.1023 0.0942 'International Tables Vol C Tables 4.2.6.8 and 6.1.1.4'
S S 0.1246 0.1234 'International Tables Vol C Tables 4.2.6.8 and 6.1.1.4'
Cu Cu 0.3201 1.2651 'International Tables Vol C Tables 4.2.6.8 and 6.1.1.4'
Cl Cl 0.1484 0.1585 'International Tables Vol C Tables 4.2.6.8 and 6.1.1.4'

loop_
_geom_angle_atom_site_label_1
_geom_angle_atom_site_label_2
_geom_angle_atom_site_label_3
_geom_angle
_geom_angle_site_symmetry_1
_geom_angle_site_symmetry_3
N1 C1 N1 105.6(7) . 7_565
N1 C1 Cu1 127.1(3) . .
N1 C1 Cu1 127.1(3) 7_565 .
C2 C2 N1 107.6(4) 7_565 .
C2 C2 H2 126.2 7_565 .
N1 C2 H2 126.2 . .
C4 C3 C6 109.7(7) . .
C4 C3 C5 108.2(7) . .
C6 C3 C5 108.1(7) . .
C4 C3 P1 108.5(5) . .
C6 C3 P1 106.5(5) . .
C5 C3 P1 115.6(5) . .
C3 C4 H4A 109.5 . .
C3 C4 H4B 109.5 . .
H4A C4 H4B 109.5 . .
C3 C4 H4C 109.5 . .
H4A C4 H4C 109.5 . .
H4B C4 H4C 109.5 . .
C3 C5 H5A 109.5 . .
C3 C5 H5B 109.5 . .
H5A C5 H5B 109.5 . .
C3 C5 H5C 109.5 . .
H5A C5 H5C 109.5 . .
H5B C5 H5C 109.5 . .
C3 C6 H6A 109.5 . .
C3 C6 H6B 109.5 . .
H6A C6 H6B 109.5 . .
C3 C6 H6C 109.5 . .
H6A C6 H6C 109.5 . .
H6B C6 H6C 109.5 . .
C10B C7 C9 83.4(10) . .
C10B C7 C8B 111.5(12) . .
C9 C7 C8B 124.0(11) . .
C10B C7 C8 127.8(12) . .
C9 C7 C8 110.7(9) . .
C10B C7 C9B 108.5(12) . .
C8B C7 C9B 107.3(12) . .
C8 C7 C9B 90.0(10) . .
C9 C7 C10 105.8(8) . .
C8B C7 C10 89.1(10) . .
C8 C7 C10 107.7(9) . .
C9B C7 C10 128.6(10) . .
C10B C7 P1 108.5(9) . .
C9 C7 P1 120.3(7) . .
C8B C7 P1 105.9(9) . .
C8 C7 P1 106.2(7) . .
C9B C7 P1 115.1(9) . .
C10 C7 P1 105.7(6) . .
C7 C8 H8A 109.5 . .
C7 C8 H8B 109.5 . .
C7 C8 H8C 109.5 . .
C7 C9 H9A 109.5 . .
C7 C9 H9B 109.5 . .
C7 C9 H9C 109.5 . .
C7 C10 H10A 109.5 . .
C7 C10 H10B 109.5 . .
C7 C10 H10C 109.5 . .
C7 C8B H8B1 109.5 . .
C7 C8B H8B2 109.5 . .
H8B1 C8B H8B2 109.5 . .
C7 C8B H8B3 109.5 . .
H8B1 C8B H8B3 109.5 . .
H8B2 C8B H8B3 109.5 . .
C7 C9B H9B1 109.5 . .
C7 C9B H9B2 109.5 . .
H9B1 C9B H9B2 109.5 . .
C7 C9B H9B3 109.5 . .
H9B1 C9B H9B3 109.5 . .
H9B2 C9B H9B3 109.5 . .
C7 C10B H10D 109.5 . .
C7 C10B H10E 109.5 . .
H10D C10B H10E 109.5 . .
C7 C10B H10F 109.5 . .
H10D C10B H10F 109.5 . .
H10E C10B H10F 109.5 . .
N2 C11 N2 105.4(7) 7_565 .
N2 C11 Cu1 127.3(3) 7_565 .
N2 C11 Cu1 127.3(3) . .
C12 C12 N2 107.4(4) 7_565 .
C12 C12 H12 126.3 7_565 .
N2 C12 H12 126.3 . .
C16 C13 C14 108.4(6) . .
C16 C13 C15 109.1(7) . .
C14 C13 C15 108.0(7) . .
C16 C13 P2 106.4(5) . .
C14 C13 P2 105.9(6) . .
C15 C13 P2 118.6(5) . .
C13 C14 H14A 109.5 . .
C13 C14 H14B 109.5 . .
H14A C14 H14B 109.5 . .
C13 C14 H14C 109.5 . .
H14A C14 H14C 109.5 . .
H14B C14 H14C 109.5 . .
C13 C15 H15A 109.5 . .
C13 C15 H15B 109.5 . .
H15A C15 H15B 109.5 . .
C13 C15 H15C 109.5 . .
H15A C15 H15C 109.5 . .
H15B C15 H15C 109.5 . .
C13 C16 H16A 109.5 . .
C13 C16 H16B 109.5 . .
H16A C16 H16B 109.5 . .
C13 C16 H16C 109.5 . .
H16A C16 H16C 109.5 . .
H16B C16 H16C 109.5 . .
C20 C17 C19 108.8(6) . .
C20 C17 C18 109.5(7) . .
C19 C17 C18 108.9(6) . .
C20 C17 P2 105.3(5) . .
C19 C17 P2 117.5(5) . .
C18 C17 P2 106.6(5) . .
C17 C18 H18A 109.5 . .
C17 C18 H18B 109.5 . .
H18A C18 H18B 109.5 . .
C17 C18 H18C 109.5 . .
H18A C18 H18C 109.5 . .
H18B C18 H18C 109.5 . .
C17 C19 H19A 109.5 . .
C17 C19 H19B 109.5 . .
H19A C19 H19B 109.5 . .
C17 C19 H19C 109.5 . .
H19A C19 H19C 109.5 . .
H19B C19 H19C 109.5 . .
C17 C20 H20A 109.5 . .
C17 C20 H20B 109.5 . .
H20A C20 H20B 109.5 . .
C17 C20 H20C 109.5 . .
H20A C20 H20C 109.5 . .
H20B C20 H20C 109.5 . .
F1 C21 F1 108.2(8) 7_565 .
F1 C21 F2 107.9(6) 7_565 .
F1 C21 F2 107.9(6) . .
F1 C21 S1 111.1(5) 7_565 .
F1 C21 S1 111.1(5) . .
F2 C21 S1 110.6(7) . .
F4 C22 F4 108.5(9) 7_565 .
F4 C22 F3 107.8(7) 7_565 .
F4 C22 F3 107.8(7) . .
F4 C22 S2 111.1(6) 7_565 .
F4 C22 S2 111.1(6) . .
F3 C22 S2 110.5(7) . .
F5 C23 F5 105.7(11) 7_575 .
F5 C23 F6 107.3(8) 7_575 .
F5 C23 F6 107.3(8) . .
F5 C23 S3 111.9(7) 7_575 .
F5 C23 S3 111.9(7) . .
F6 C23 S3 112.2(9) . .
Cl1 C24 Cl2 118.0(9) . .
Cl1 C24 H24A 107.8 . .
Cl2 C24 H24A 107.8 . .
Cl1 C24 H24B 107.8 . .
Cl2 C24 H24B 107.8 . .
H24A C24 H24B 107.1 . .
Cl4 C25 Cl3 116.2(11) . .
Cl4 C25 H25A 108.2 . .
Cl3 C25 H25A 108.2 . .
Cl4 C25 H25B 108.2 . .
Cl3 C25 H25B 108.2 . .
H25A C25 H25B 107.4 . .
C1 N1 C2 109.6(5) . .
C1 N1 P1 122.8(4) . .
C2 N1 P1 126.9(4) . .
C11 N2 C12 110.0(5) . .
C11 N2 P2 123.2(4) . .
C12 N2 P2 126.8(4) . .
N2 P2 C13 105.2(3) . .
N2 P2 C17 103.2(3) . .
C13 P2 C17 115.2(3) . .
N2 P2 Cu2 105.71(18) . .
C13 P2 Cu2 114.9(2) . .
C17 P2 Cu2 111.3(2) . .
N1 P1 C7 107.5(3) . .
N1 P1 C3 102.5(3) . .
C7 P1 C3 113.3(3) . .
N1 P1 Cu2 104.04(17) . .
C7 P1 Cu2 111.8(2) . .
C3 P1 Cu2 116.4(2) . .
O2 S1 O1 115.6(2) . .
O2 S1 O1 115.6(2) . 7_565
O1 S1 O1 113.4(4) . 7_565
O2 S1 C21 103.6(5) . .
O1 S1 C21 103.1(3) . .
O1 S1 C21 103.1(3) 7_565 .
O3 S2 O4 114.9(2) . .
O3 S2 O4 114.9(2) . 7_565
O4 S2 O4 115.3(4) . 7_565
O3 S2 C22 104.7(5) . .
O4 S2 C22 102.3(3) . .
O4 S2 C22 102.3(3) 7_565 .
O5 S3 O5 114.6(5) 7_575 .
O5 S3 O6 115.2(2) 7_575 .
O5 S3 O6 115.2(2) . .
O5 S3 C23 103.0(3) 7_575 .
O5 S3 C23 103.0(3) . .
O6 S3 C23 103.3(5) . .
C11 Cu1 C1 177.1(3) . .
C11 Cu1 Cu2 90.40(3) . .
C1 Cu1 Cu2 89.80(3) . .
C11 Cu1 Cu2 90.40(3) . 7_565
C1 Cu1 Cu2 89.80(3) . 7_565
Cu2 Cu1 Cu2 171.81(7) . 7_565
P1 Cu2 P2 161.86(9) . .
P1 Cu2 Cu1 93.26(6) . .
P2 Cu2 Cu1 93.06(6) . .

loop_
_geom_bond_atom_site_label_1
_geom_bond_atom_site_label_2
_geom_bond_distance
_geom_bond_site_symmetry_2
C1 N1 1.364(7) .
C1 N1 1.364(7) 7_565
C1 Cu1 1.947(8) .
C2 C2 1.333(13) 7_565
C2 N1 1.390(7) .
C2 H2 0.9500 .
C3 C4 1.523(11) .
C3 C6 1.524(11) .
C3 C5 1.527(10) .
C3 P1 1.869(7) .
C4 H4A 0.9800 .
C4 H4B 0.9800 .
C4 H4C 0.9800 .
C5 H5A 0.9800 .
C5 H5B 0.9800 .
C5 H5C 0.9800 .
C6 H6A 0.9800 .
C6 H6B 0.9800 .
C6 H6C 0.9800 .
C7 C10B 1.47(2) .
C7 C9 1.503(15) .
C7 C8B 1.54(3) .
C7 C8 1.544(19) .
C7 C9B 1.58(2) .
C7 C10 1.586(16) .
C7 P1 1.864(6) .
C8 H8A 0.9800 .
C8 H8B 0.9800 .
C8 H8C 0.9800 .
C9 H9A 0.9800 .
C9 H9B 0.9800 .
C9 H9C 0.9800 .
C10 H10A 0.9800 .
C10 H10B 0.9800 .
C10 H10C 0.9800 .
C8B H8B1 0.9800 .
C8B H8B2 0.9800 .
C8B H8B3 0.9800 .
C9B H9B1 0.9800 .
C9B H9B2 0.9800 .
C9B H9B3 0.9800 .
C10B H10D 0.9800 .
C10B H10E 0.9800 .
C10B H10F 0.9800 .
C11 N2 1.369(7) 7_565
C11 N2 1.369(7) .
C11 Cu1 1.943(8) .
C12 C12 1.343(14) 7_565
C12 N2 1.399(7) .
C12 H12 0.9500 .
C13 C16 1.499(12) .
C13 C14 1.521(12) .
C13 C15 1.523(10) .
C13 P2 1.849(7) .
C14 H14A 0.9800 .
C14 H14B 0.9800 .
C14 H14C 0.9800 .
C15 H15A 0.9800 .
C15 H15B 0.9800 .
C15 H15C 0.9800 .
C16 H16A 0.9800 .
C16 H16B 0.9800 .
C16 H16C 0.9800 .
C17 C20 1.527(9) .
C17 C19 1.531(9) .
C17 C18 1.554(10) .
C17 P2 1.861(7) .
C18 H18A 0.9800 .
C18 H18B 0.9800 .
C18 H18C 0.9800 .
C19 H19A 0.9800 .
C19 H19B 0.9800 .
C19 H19C 0.9800 .
C20 H20A 0.9800 .
C20 H20B 0.9800 .
C20 H20C 0.9800 .
C21 F1 1.316(7) 7_565
C21 F1 1.316(7) .
C21 F2 1.333(12) .
C21 S1 1.833(10) .
C22 F4 1.318(7) 7_565
C22 F4 1.318(7) .
C22 F3 1.321(12) .
C22 S2 1.828(11) .
C23 F5 1.323(9) 7_575
C23 F5 1.323(9) .
C23 F6 1.326(14) .
C23 S3 1.795(14) .
C24 Cl1 1.665(17) .
C24 Cl2 1.693(19) .
C24 H24A 0.9900 .
C24 H24B 0.9900 .
C25 Cl4 1.664(17) .
C25 Cl3 1.724(16) .
C25 H25A 0.9900 .
C25 H25B 0.9900 .
N1 P1 1.741(6) .
N2 P2 1.725(6) .
O1 S1 1.450(5) .
O2 S1 1.430(7) .
O3 S2 1.429(7) .
O4 S2 1.433(5) .
O5 S3 1.426(5) .
O6 S3 1.441(7) .
P2 Cu2 2.2263(18) .
P1 Cu2 2.2219(18) .
S1 O1 1.450(5) 7_565
S2 O4 1.433(5) 7_565
S3 O5 1.426(5) 7_575
Cu1 Cu2 2.5761(9) .
Cu1 Cu2 2.5761(9) 7_565

loop_
_geom_torsion_atom_site_label_1
_geom_torsion_atom_site_label_2
_geom_torsion_atom_site_label_3
_geom_torsion_atom_site_label_4
_geom_torsion
_geom_torsion_site_symmetry_1
_geom_torsion_site_symmetry_4
N1 C1 N1 C2 -1.3(9) 7_565 .
Cu1 C1 N1 C2 -178.1(5) . .
N1 C1 N1 P1 -172.3(2) 7_565 .
Cu1 C1 N1 P1 10.9(9) . .
C2 C2 N1 C1 0.8(6) 7_565 .
C2 C2 N1 P1 171.3(3) 7_565 .
N2 C11 N2 C12 0.3(9) 7_565 .
Cu1 C11 N2 C12 179.4(5) . .
N2 C11 N2 P2 -179.0(2) 7_565 .
Cu1 C11 N2 P2 0.1(9) . .
C12 C12 N2 C11 -0.2(6) 7_565 .
C12 C12 N2 P2 179.1(3) 7_565 .
C11 N2 P2 C13 126.0(6) . .
C12 N2 P2 C13 -53.1(6) . .
C11 N2 P2 C17 -112.8(6) . .
C12 N2 P2 C17 68.1(6) . .
C11 N2 P2 Cu2 4.1(6) . .
C12 N2 P2 Cu2 -175.0(5) . .
C16 C13 P2 N2 -49.6(6) . .
C14 C13 P2 N2 -164.8(5) . .
C15 C13 P2 N2 73.8(8) . .
C16 C13 P2 C17 -162.5(5) . .
C14 C13 P2 C17 82.3(6) . .
C15 C13 P2 C17 -39.1(9) . .
C16 C13 P2 Cu2 66.2(6) . .
C14 C13 P2 Cu2 -49.0(6) . .
C15 C13 P2 Cu2 -170.4(6) . .
C20 C17 P2 N2 60.1(5) . .
C19 C17 P2 N2 -61.2(6) . .
C18 C17 P2 N2 176.4(5) . .
C20 C17 P2 C13 174.2(5) . .
C19 C17 P2 C13 52.9(7) . .
C18 C17 P2 C13 -69.5(6) . .
C20 C17 P2 Cu2 -52.8(5) . .
C19 C17 P2 Cu2 -174.1(5) . .
C18 C17 P2 Cu2 63.5(5) . .
C1 N1 P1 C7 -137.1(6) . .
C2 N1 P1 C7 53.5(6) . .
C1 N1 P1 C3 103.2(6) . .
C2 N1 P1 C3 -66.1(6) . .
C1 N1 P1 Cu2 -18.4(6) . .
C2 N1 P1 Cu2 172.2(5) . .
C10B C7 P1 N1 50.7(10) . .
C9 C7 P1 N1 -42.5(8) . .
C8B C7 P1 N1 170.5(8) . .
C8 C7 P1 N1 -169.0(6) . .
C9B C7 P1 N1 -71.1(10) . .
C10 C7 P1 N1 76.9(7) . .
C10B C7 P1 C3 163.2(10) . .
C9 C7 P1 C3 70.0(8) . .
C8B C7 P1 C3 -77.0(9) . .
C8 C7 P1 C3 -56.4(7) . .
C9B C7 P1 C3 41.4(10) . .
C10 C7 P1 C3 -170.6(7) . .
C10B C7 P1 Cu2 -62.9(10) . .
C9 C7 P1 Cu2 -156.1(7) . .
C8B C7 P1 Cu2 56.9(8) . .
C8 C7 P1 Cu2 77.5(6) . .
C9B C7 P1 Cu2 175.3(9) . .
C10 C7 P1 Cu2 -36.7(7) . .
C4 C3 P1 N1 -166.9(5) . .
C6 C3 P1 N1 -48.8(6) . .
C5 C3 P1 N1 71.3(7) . .
C4 C3 P1 C7 77.6(6) . .
C6 C3 P1 C7 -164.4(6) . .
C5 C3 P1 C7 -44.2(7) . .
C4 C3 P1 Cu2 -54.1(6) . .
C6 C3 P1 Cu2 64.0(6) . .
C5 C3 P1 Cu2 -175.9(5) . .
F1 C21 S1 O2 60.2(6) 7_565 .
F1 C21 S1 O2 -60.2(6) . .
F2 C21 S1 O2 180.0 . .
F1 C21 S1 O1 -60.7(7) 7_565 .
F1 C21 S1 O1 178.9(6) . .
F2 C21 S1 O1 59.1(2) . .
F1 C21 S1 O1 -178.9(6) 7_565 7_565
F1 C21 S1 O1 60.7(7) . 7_565
F2 C21 S1 O1 -59.1(2) . 7_565
F4 C22 S2 O3 60.4(6) 7_565 .
F4 C22 S2 O3 -60.4(6) . .
F3 C22 S2 O3 180.0 . .
F4 C22 S2 O4 -179.4(6) 7_565 .
F4 C22 S2 O4 59.7(7) . .
F3 C22 S2 O4 -59.9(2) . .
F4 C22 S2 O4 -59.7(7) 7_565 7_565
F4 C22 S2 O4 179.4(6) . 7_565
F3 C22 S2 O4 59.9(2) . 7_565
F5 C23 S3 O5 179.5(7) 7_575 7_575
F5 C23 S3 O5 61.0(8) . 7_575
F6 C23 S3 O5 -59.7(2) . 7_575
F5 C23 S3 O5 -61.0(8) 7_575 .
F5 C23 S3 O5 -179.5(7) . .
F6 C23 S3 O5 59.7(2) . .
F5 C23 S3 O6 59.3(7) 7_575 .
F5 C23 S3 O6 -59.3(7) . .
F6 C23 S3 O6 180.000(2) . .
N2 C11 Cu1 Cu2 175.4(7) 7_565 .
N2 C11 Cu1 Cu2 -3.5(7) . .
N2 C11 Cu1 Cu2 3.5(7) 7_565 7_565
N2 C11 Cu1 Cu2 -175.4(7) . 7_565
N1 C1 Cu1 Cu2 2.2(7) . .
N1 C1 Cu1 Cu2 -174.0(7) 7_565 .
N1 C1 Cu1 Cu2 174.0(7) . 7_565
N1 C1 Cu1 Cu2 -2.2(7) 7_565 7_565
N1 P1 Cu2 P2 125.0(3) . .
C7 P1 Cu2 P2 -119.2(3) . .
C3 P1 Cu2 P2 13.1(4) . .
N1 P1 Cu2 Cu1 14.82(19) . .
C7 P1 Cu2 Cu1 130.5(2) . .
C3 P1 Cu2 Cu1 -97.1(3) . .
N2 P2 Cu2 P1 -115.1(3) . .
C13 P2 Cu2 P1 129.4(4) . .
C17 P2 Cu2 P1 -3.8(4) . .
N2 P2 Cu2 Cu1 -4.81(19) . .
C13 P2 Cu2 Cu1 -120.3(3) . .
C17 P2 Cu2 Cu1 106.5(2) . .
C11 Cu1 Cu2 P1 167.2(2) . .
C1 Cu1 Cu2 P1 -9.8(2) . .
C11 Cu1 Cu2 P2 4.2(2) . .
C1 Cu1 Cu2 P2 -172.8(2) . .
